data_7052973
loop_
_publ_author_name
'Braga, Dario'
'Chelazzi, Laura'
'Ciabatti, Iacopo'
'Grepioni, Fabrizia'

_publ_section_title
;
 From 3D channelled frameworks to 2D layered structures in molecular salts
 of l-serine and dl-serine with oxalic acid
;
_journal_issue 1
_journal_name_full 'New Journal of Chemistry'
_journal_page_first 97
_journal_paper_doi 10.1039/c2nj40379j
_journal_volume 37
_journal_year 2013
_chemical_formula_moiety 'C8 N2 O12'
_chemical_formula_sum 'C8 N2 O12'
_chemical_formula_weight 316.09
_chemical_name_common 'from C:/2_1mono/sol2acqua_best8.cif'
_space_group_IT_number 4
_symmetry_cell_setting monoclinic
_symmetry_space_group_name_Hall 'P 2yb'
_symmetry_space_group_name_H-M 'P 1 21 1'
_audit_creation_date 2012-02-06T10:57
_audit_creation_method 'from EXP file using GSAS2CIF'
_audit_update_record ' 2012-02-06T10:57 Initial CIF as created by GSAS2CIF'
_cell_angle_alpha 90.0
_cell_angle_beta 100.529(3)
_cell_angle_gamma 90.0
_cell_formula_units_Z 2
_cell_length_a 12.5711(6)
_cell_length_b 11.2144(5)
_cell_length_c 5.2079(2)
_cell_measurement_temperature 293
_cell_volume 721.83(6)
_computing_cell_refinement GSAS
_computing_data_collection 'Highscore plus'
_computing_structure_refinement GSAS
_computing_structure_solution 'EXPO2011 (Altomare, 2011)'
_diffrn_ambient_temperature 293
_diffrn_measurement_device_type
;
Panalytical X'pert in Bragg_Brentano geometry
;
_diffrn_radiation_monochromator none
_diffrn_radiation_type 'Cu K\a'
_diffrn_radiation_wavelength 1.54060
_exptl_crystal_colour white
_pd_block_id 2012-02-06T10:57|PROVA2MOLECOLE|polimorfo2|Overall
_pd_phase_name 'from C:/2_1mono/sol2acqua_best8.cif'
_pd_proc_2theta_range_max 70
_pd_proc_2theta_range_min 3
_pd_proc_info_excluded_regions no
_pd_proc_ls_background_function Chebyschev
_pd_proc_ls_pref_orient_corr
;
Spherical Harmonics
;
_pd_proc_ls_prof_R_factor 0.071
_pd_proc_ls_prof_wR_factor 0.093
_refine_ls_goodness_of_fit_all 1.78
_refine_ls_matrix_type fullcycle
_refine_ls_number_parameters 113
_refine_ls_number_restraints 37
_refine_ls_shift/su_max 0.08
_refine_ls_structure_factor_coef Fsqd
_cod_data_source_file c2nj40379j.txt
_cod_data_source_block PROVA2MOLECOLE_publ
_cod_original_cell_volume 721.83(7)
_cod_database_code 7052973
_plat306_alert_2_a
;
PROBLEM: Isolated Oxygen Atom (H-atoms Missing ?)
RESPONSE: H-atom not calculated.
;

loop_
_symmetry_equiv_pos_site_id
_symmetry_equiv_pos_as_xyz
1 +x,+y,+z
2 -x,+y+1/2,-z

loop_
_atom_site_type_symbol
_atom_site_label
_atom_site_fract_x
_atom_site_fract_y
_atom_site_fract_z
_atom_site_occupancy
_atom_site_thermal_displace_type
_atom_site_U_iso_or_equiv
O O1 -0.2709(9) 1.5358(13) -0.0539(24) 1.0 Uiso 0.0532(20)
C C1 -0.2578(9) 1.0656(8) 0.3806(12) 1.0 Uiso 0.092(4)
O O2 -0.3190(9) 1.1503(9) 0.3733(18) 1.0 Uiso 0.0532(20)
O O3 -0.2127(8) 1.0181(8) 0.5762(15) 1.0 Uiso 0.0532(20)
C C2 -0.2605(8) 0.9836(7) 0.1491(13) 1.0 Uiso 0.092(4)
O O4 -0.2004(8) 0.8978(7) 0.1577(17) 1.0 Uiso 0.0532(20)
O O5 -0.3297(8) 1.0168(9) -0.0538(17) 1.0 Uiso 0.0532(20)
C C3 -0.5062(6) 1.3480(7) -0.4574(16) 1.0 Uiso 0.092(4)
C C4 -0.4597(5) 1.2629(4) -0.2374(14) 1.0 Uiso 0.092(4)
H H4 -0.450941 1.17609 -0.324933 1.0 Uiso 1
C C5 -0.5342(6) 1.2504(8) -0.0423(19) 1.0 Uiso 0.092(4)
H H5 -0.6175 1.2625 -0.142011 1.0 Uiso 1
H H50 -0.514027 1.31828 0.108267 1.0 Uiso 1
N N1 -0.3526(6) 1.3058(8) -0.1005(18) 1.0 Uiso 0.022(4)
H H1 -0.360855 1.38783 -0.0241654 1.0 Uiso 1
H H10 -0.322664 1.24828 0.0453599 1.0 Uiso 1
H H101 -0.301018 1.31063 -0.229047 1.0 Uiso 1
O O6 -0.6031(7) 1.3392(8) -0.5553(18) 1.0 Uiso 0.0532(20)
O O7 -0.4408(7) 1.4198(9) -0.5258(18) 1.0 Uiso 0.0532(20)
H H7 -0.382132 1.37505 -0.587579 1.0 Uiso 1
O O8 -0.5231(9) 1.1347(8) 0.0772(18) 1.0 Uiso 0.0532(20)
H H8 -0.447297 1.12334 0.168896 1.0 Uiso 1
C C6 0.0251(5) 0.7010(7) 1.0453(14) 1.0 Uiso 0.092(4)
C C7 -0.0150(5) 0.7575(6) 0.7790(11) 1.0 Uiso 0.092(4)
H H07 -0.0159528 0.688249 0.632008 1.0 Uiso 1
C C8 0.0591(9) 0.8566(13) 0.7252(17) 1.0 Uiso 0.092(4)
H H08 0.14193 0.823586 0.756211 1.0 Uiso 1
H H008 0.0536492 0.930309 0.858317 1.0 Uiso 1
N N2 -0.1257(7) 0.8061(12) 0.7659(17) 1.0 Uiso 0.022(4)
H H02 -0.124657 0.868918 0.90665 1.0 Uiso 1
H H002 -0.151459 0.843433 0.587849 1.0 Uiso 1
H H021 -0.176676 0.73918 0.794244 1.0 Uiso 1
O O9 -0.0303(7) 0.7135(9) 1.2167(14) 1.0 Uiso 0.0532(20)
O O10 0.1144(6) 0.6497(9) 1.0734(20) 1.0 Uiso 0.0532(20)
H H01 0.17092 0.707759 1.04604 1.0 Uiso 1
O O11 0.0292(10) 0.8981(8) 0.4610(16) 1.0 Uiso 0.0532(20)
H H11 -0.0462159 0.928572 0.431876 1.0 Uiso 1
O O12 -0.1969(7) 1.5542(10) 0.4640(24) 1.0 Uiso 0.0532(20)
